data_4333996
loop_
_publ_author_name
'Jonathan M. Smieja'
'Matthew D. Sampson'
'Kyle A. Grice'
'Eric E. Benson'
'Jesse D. Froehlich'
'Clifford P. Kubiak'

_publ_section_title
;
 Manganese as a Substitute for Rhenium in CO2 Reduction Catalysts: The
 Importance of Acids
;
_journal_name_full 'Inorganic Chemistry'
_journal_page_first 2484
_journal_page_last 2491
_journal_paper_doi 10.1021/ic302391u
_journal_volume 52
_journal_year 2013
_chemical_formula_sum 'C74 H112 K2 Mn2 N4 O20'
_chemical_formula_weight 1565.76
_chemical_name_systematic
; 
 ? 
;
_space_group_IT_number 14
_symmetry_cell_setting monoclinic
_symmetry_space_group_name_Hall '-P 2yn'
_symmetry_space_group_name_H-M 'P 1 21/n 1'
_atom_sites_solution_hydrogens geom
_atom_sites_solution_primary direct
_atom_sites_solution_secondary difmap
_audit_creation_method SHELXL-97
_cell_angle_alpha 90.00
_cell_angle_beta 98.5560(10)
_cell_angle_gamma 90.00
_cell_formula_units_Z 4
_cell_length_a 18.2559(4)
_cell_length_b 18.4759(4)
_cell_length_c 24.2973(5)
_cell_measurement_reflns_used 4377
_cell_measurement_temperature 100(2)
_cell_measurement_theta_max 66.28
_cell_measurement_theta_min 3.42
_cell_volume 8104.1(3)
_computing_cell_refinement 'Bruker SAINT'
_computing_data_collection 'Bruker APEX2'
_computing_data_reduction 'Bruker SAINT'
_computing_molecular_graphics 'Bruker SHELXTL'
_computing_publication_material 'Bruker SHELXTL'
_computing_structure_refinement 'SHELXL-97 (Sheldrick, 2008)'
_computing_structure_solution 'SHELXS-97 (Sheldrick, 2008)'
_diffrn_ambient_temperature 100(2)
_diffrn_measured_fraction_theta_full 0.949
_diffrn_measured_fraction_theta_max 0.922
_diffrn_measurement_device_type 'Bruker SMART 6K CCD'
_diffrn_measurement_method '\f and \w scans'
_diffrn_radiation_monochromator 'Multilayer Mirror'
_diffrn_radiation_source 'Rotating Anode'
_diffrn_radiation_type CuK\a
_diffrn_radiation_wavelength 1.54178
_diffrn_reflns_av_R_equivalents 0.0601
_diffrn_reflns_av_sigmaI/netI 0.0648
_diffrn_reflns_limit_h_max 20
_diffrn_reflns_limit_h_min -17
_diffrn_reflns_limit_k_max 21
_diffrn_reflns_limit_k_min -21
_diffrn_reflns_limit_l_max 29
_diffrn_reflns_limit_l_min -28
_diffrn_reflns_number 28572
_diffrn_reflns_theta_full 66.00
_diffrn_reflns_theta_max 68.02
_diffrn_reflns_theta_min 2.83
_exptl_absorpt_coefficient_mu 4.023
_exptl_absorpt_correction_T_max 0.9609
_exptl_absorpt_correction_T_min 0.6891
_exptl_absorpt_correction_type multi-scan
_exptl_absorpt_process_details SADABS
_exptl_crystal_colour 'dark red'
_exptl_crystal_density_diffrn 1.283
_exptl_crystal_description plate
_exptl_crystal_F_000 3328
_exptl_crystal_size_max 0.10
_exptl_crystal_size_mid 0.10
_exptl_crystal_size_min 0.01
_refine_diff_density_max 1.554
_refine_diff_density_min -0.415
_refine_diff_density_rms 0.118
_refine_ls_extinction_method none
_refine_ls_goodness_of_fit_ref 1.026
_refine_ls_hydrogen_treatment constr
_refine_ls_matrix_type full
_refine_ls_number_parameters 957
_refine_ls_number_reflns 8004
_refine_ls_number_restraints 0
_refine_ls_restrained_S_all 1.026
_refine_ls_R_factor_all 0.1060
_refine_ls_R_factor_gt 0.0733
_refine_ls_shift/su_max 0.001
_refine_ls_shift/su_mean 0.000
_refine_ls_structure_factor_coef Fsqd
_refine_ls_weighting_details 'calc w=1/[\s^2^(Fo^2^)+(0.1336P)^2^+11.1562P] where P=(Fo^2^+2Fc^2^)/3'
_refine_ls_weighting_scheme calc
_refine_ls_wR_factor_gt 0.1941
_refine_ls_wR_factor_ref 0.2255
_reflns_number_gt 8124
_reflns_number_total 13615
_reflns_threshold_expression >2sigma(I)
_cod_data_source_file ic302391u_si_002_2.cif
_cod_data_source_block mn_anion
_cod_database_code 4333996

loop_
_symmetry_equiv_pos_as_xyz
'x, y, z'
'-x+1/2, y+1/2, -z+1/2'
'-x, -y, -z'
'x-1/2, -y-1/2, z-1/2'

loop_
_atom_site_label
_atom_site_type_symbol
_atom_site_fract_x
_atom_site_fract_y
_atom_site_fract_z
_atom_site_U_iso_or_equiv
_atom_site_adp_type
_atom_site_occupancy
_atom_site_symmetry_multiplicity
_atom_site_calc_flag
_atom_site_refinement_flags
_atom_site_disorder_assembly
_atom_site_disorder_group
Mn1 Mn 0.94111(5) 0.72395(5) 0.03655(4) 0.0385(3) Uani 1 1 d . . .
Mn2 Mn 0.94217(5) 0.72877(5) -0.47265(4) 0.0375(3) Uani 1 1 d . . .
K1 K 1.05327(7) 0.72479(6) -0.15560(5) 0.0397(3) Uani 1 1 d . . .
K2 K 1.05551(7) 0.73130(6) -0.65293(4) 0.0343(3) Uani 1 1 d . B .
O1 O 0.8449(3) 0.5992(3) 0.0024(3) 0.0797(17) Uani 1 1 d . . .
O2A O 0.9388(4) 0.7596(6) -0.0825(3) 0.081(3) Uani 0.688(5) 1 d P A 1
O2B O 0.8737(9) 0.8210(12) -0.0576(6) 0.081(3) Uani 0.312(5) 1 d P A 2
O3A O 0.8126(4) 0.7935(5) 0.0669(4) 0.078(3) Uani 0.688(5) 1 d P A 1
O3B O 0.8124(10) 0.7738(12) 0.1044(9) 0.078(3) Uani 0.312(5) 1 d P A 2
O4 O 0.8161(3) 0.6380(3) -0.4541(2) 0.0775(17) Uani 1 1 d . . .
O5 O 0.9462(3) 0.6823(3) -0.58920(17) 0.0663(14) Uani 1 1 d . . .
O6 O 0.8426(3) 0.8480(3) -0.5162(3) 0.094(2) Uani 1 1 d . . .
O7 O 1.1127(2) 0.8477(2) -0.09505(16) 0.0428(9) Uani 1 1 d . A .
O8 O 1.1269(2) 0.7084(2) -0.04925(15) 0.0378(9) Uani 1 1 d . A .
O9 O 1.1046(2) 0.5877(2) -0.11910(15) 0.0419(9) Uani 1 1 d . A .
O10 O 1.0224(2) 0.6011(2) -0.22863(15) 0.0400(9) Uani 1 1 d . A .
O11 O 1.0075(2) 0.7457(2) -0.26919(16) 0.0442(10) Uani 1 1 d . A .
O12 O 1.0159(2) 0.8639(2) -0.19823(16) 0.0432(10) Uani 1 1 d . A .
O13 O 1.1857(3) 0.7148(4) -0.1921(3) 0.0846(19) Uani 1 1 d . A .
O14 O 1.1023(2) 0.8590(2) -0.59409(16) 0.0431(10) Uani 1 1 d . . .
O15 O 1.1365(2) 0.7206(2) -0.54861(16) 0.0444(10) Uani 1 1 d . . .
O16 O 1.1245(2) 0.5995(2) -0.61682(15) 0.0405(9) Uani 1 1 d . . .
O17 O 1.0344(2) 0.6095(2) -0.72517(14) 0.0368(9) Uani 1 1 d . . .
O18 O 1.0061(2) 0.7542(2) -0.76609(16) 0.0414(9) Uani 1 1 d . . .
O19 O 1.0017(2) 0.8697(2) -0.69498(16) 0.0438(10) Uani 1 1 d . . .
O20 O 1.1869(3) 0.7346(3) -0.6923(3) 0.0797(18) Uani 1 1 d . . .
N1 N 1.0095(3) 0.8006(2) 0.06992(18) 0.0356(10) Uani 1 1 d . A .
N2 N 1.0279(3) 0.6659(2) 0.06724(16) 0.0335(10) Uani 1 1 d . A .
N3 N 1.0157(3) 0.7959(2) -0.43181(17) 0.0333(10) Uani 1 1 d . . .
N4 N 1.0203(3) 0.6599(2) -0.43971(17) 0.0339(10) Uani 1 1 d . . .
C1 C 0.8841(4) 0.6480(3) 0.0160(3) 0.0517(16) Uani 1 1 d . A .
C2A C 0.9404(5) 0.7464(5) -0.0366(4) 0.0456(19) Uani 0.688(5) 1 d P A 1
C2B C 0.8979(11) 0.7848(12) -0.0209(8) 0.0456(19) Uani 0.312(5) 1 d P A 2
C3A C 0.8644(9) 0.7652(9) 0.0525(5) 0.053(3) Uani 0.688(5) 1 d P A 1
C3B C 0.862(2) 0.756(2) 0.0762(13) 0.053(3) Uani 0.312(5) 1 d P A 2
C4 C 0.9968(3) 0.8725(3) 0.0684(2) 0.0384(13) Uani 1 1 d . . .
H4 H 0.9491 0.8884 0.0519 0.046 Uiso 1 1 calc R A .
C5 C 1.0467(4) 0.9241(3) 0.0887(2) 0.0426(14) Uani 1 1 d . A .
H5 H 1.0335 0.9739 0.0857 0.051 Uiso 1 1 calc R . .
C6 C 1.1178(3) 0.9036(3) 0.1142(2) 0.0398(13) Uani 1 1 d . . .
C7 C 1.1319(3) 0.8316(3) 0.1169(2) 0.0389(13) Uani 1 1 d . A .
H7 H 1.1793 0.8155 0.1340 0.047 Uiso 1 1 calc R . .
C8 C 1.0786(3) 0.7795(3) 0.0952(2) 0.0340(12) Uani 1 1 d . . .
C9 C 1.0892(3) 0.7033(3) 0.0941(2) 0.0369(12) Uani 1 1 d . A .
C10 C 1.1562(3) 0.6663(3) 0.1158(2) 0.0381(13) Uani 1 1 d . . .
H10 H 1.1971 0.6938 0.1334 0.046 Uiso 1 1 calc R A .
C11 C 1.1633(4) 0.5941(3) 0.1122(2) 0.0428(14) Uani 1 1 d . A .
C12 C 1.0993(3) 0.5557(3) 0.0854(2) 0.0410(14) Uani 1 1 d . . .
H12 H 1.1007 0.5045 0.0819 0.049 Uiso 1 1 calc R A .
C13 C 1.0366(3) 0.5928(3) 0.0649(2) 0.0377(13) Uani 1 1 d . A .
H13 H 0.9955 0.5653 0.0475 0.045 Uiso 1 1 calc R . .
C14 C 1.1748(4) 0.9621(4) 0.1350(3) 0.0488(15) Uani 1 1 d . A .
C15 C 1.1936(4) 1.0062(4) 0.0861(3) 0.0568(18) Uani 1 1 d . . .
H15A H 1.2191 0.9753 0.0621 0.085 Uiso 1 1 calc R A .
H15B H 1.2260 1.0466 0.1000 0.085 Uiso 1 1 calc R . .
H15C H 1.1479 1.0251 0.0646 0.085 Uiso 1 1 calc R . .
C16 C 1.1428(4) 1.0144(4) 0.1752(3) 0.0592(19) Uani 1 1 d . . .
H16A H 1.0952 1.0336 0.1570 0.089 Uiso 1 1 calc R A .
H16B H 1.1775 1.0545 0.1850 0.089 Uiso 1 1 calc R . .
H16C H 1.1354 0.9882 0.2091 0.089 Uiso 1 1 calc R . .
C17 C 1.2468(4) 0.9303(4) 0.1668(3) 0.0588(19) Uani 1 1 d . . .
H17A H 1.2353 0.9012 0.1981 0.088 Uiso 1 1 calc R A .
H17B H 1.2803 0.9698 0.1808 0.088 Uiso 1 1 calc R . .
H17C H 1.2708 0.8997 0.1417 0.088 Uiso 1 1 calc R . .
C18 C 1.2344(4) 0.5525(4) 0.1330(2) 0.0495(16) Uani 1 1 d . . .
C19 C 1.2951(5) 0.6011(5) 0.1624(4) 0.094(3) Uani 1 1 d . A .
H19A H 1.3103 0.6357 0.1357 0.141 Uiso 1 1 calc R . .
H19B H 1.3377 0.5714 0.1780 0.141 Uiso 1 1 calc R . .
H19C H 1.2764 0.6274 0.1924 0.141 Uiso 1 1 calc R . .
C20 C 1.2171(5) 0.4919(5) 0.1738(3) 0.091(3) Uani 1 1 d . A .
H20A H 1.1936 0.5134 0.2037 0.137 Uiso 1 1 calc R . .
H20B H 1.2632 0.4680 0.1899 0.137 Uiso 1 1 calc R . .
H20C H 1.1835 0.4563 0.1536 0.137 Uiso 1 1 calc R . .
C21 C 1.2634(4) 0.5163(4) 0.0841(2) 0.0514(16) Uani 1 1 d . A .
H21A H 1.2265 0.4817 0.0664 0.077 Uiso 1 1 calc R . .
H21B H 1.3097 0.4908 0.0975 0.077 Uiso 1 1 calc R . .
H21C H 1.2725 0.5532 0.0570 0.077 Uiso 1 1 calc R . .
C22 C 0.8657(4) 0.6733(4) -0.4605(3) 0.0522(16) Uani 1 1 d . . .
C23 C 0.9447(3) 0.7009(4) -0.5433(3) 0.0477(15) Uani 1 1 d . . .
C24 C 0.8809(4) 0.8008(4) -0.4985(3) 0.0562(18) Uani 1 1 d . . .
C25 C 1.0116(3) 0.8696(3) -0.4291(2) 0.0374(13) Uani 1 1 d . . .
H25 H 0.9663 0.8919 -0.4447 0.045 Uiso 1 1 calc R . .
C26 C 1.0674(3) 0.9132(3) -0.4058(2) 0.0412(13) Uani 1 1 d . . .
H26 H 1.0599 0.9641 -0.4050 0.049 Uiso 1 1 calc R . .
C27 C 1.1372(3) 0.8837(3) -0.3823(2) 0.0386(13) Uani 1 1 d . . .
C28 C 1.1419(3) 0.8104(3) -0.3835(2) 0.0369(12) Uani 1 1 d . . .
H28 H 1.1871 0.7880 -0.3679 0.044 Uiso 1 1 calc R . .
C29 C 1.0825(3) 0.7661(3) -0.4069(2) 0.0374(12) Uani 1 1 d . . .
C30 C 1.0840(3) 0.6902(3) -0.4108(2) 0.0352(12) Uani 1 1 d . . .
C31 C 1.1446(3) 0.6444(3) -0.3886(2) 0.0399(13) Uani 1 1 d . . .
H31 H 1.1882 0.6658 -0.3691 0.048 Uiso 1 1 calc R . .
C32 C 1.1418(3) 0.5715(3) -0.3945(2) 0.0402(13) Uani 1 1 d . . .
C33 C 1.0747(3) 0.5421(3) -0.4243(2) 0.0421(14) Uani 1 1 d . . .
H33 H 1.0698 0.4913 -0.4297 0.051 Uiso 1 1 calc R . .
C34 C 1.0185(3) 0.5867(3) -0.4448(2) 0.0375(13) Uani 1 1 d . . .
H34 H 0.9747 0.5654 -0.4641 0.045 Uiso 1 1 calc R . .
C35 C 1.2008(4) 0.9345(3) -0.3605(2) 0.0458(15) Uani 1 1 d . . .
C36 C 1.2193(4) 0.9830(3) -0.4077(3) 0.0516(16) Uani 1 1 d . . .
H36A H 1.2365 0.9531 -0.4365 0.077 Uiso 1 1 calc R . .
H36B H 1.2583 1.0173 -0.3930 0.077 Uiso 1 1 calc R . .
H36C H 1.1749 1.0098 -0.4238 0.077 Uiso 1 1 calc R . .
C37 C 1.1798(4) 0.9813(4) -0.3132(3) 0.068(2) Uani 1 1 d . . .
H37A H 1.1379 1.0125 -0.3277 0.102 Uiso 1 1 calc R . .
H37B H 1.2222 1.0113 -0.2979 0.102 Uiso 1 1 calc R . .
H37C H 1.1659 0.9500 -0.2839 0.102 Uiso 1 1 calc R . .
C38 C 1.2702(4) 0.8936(4) -0.3374(3) 0.069(2) Uani 1 1 d . . .
H38A H 1.2600 0.8623 -0.3069 0.103 Uiso 1 1 calc R . .
H38B H 1.3094 0.9280 -0.3234 0.103 Uiso 1 1 calc R . .
H38C H 1.2862 0.8639 -0.3668 0.103 Uiso 1 1 calc R . .
C39 C 1.2048(4) 0.5211(4) -0.3723(2) 0.0483(15) Uani 1 1 d . . .
C40 C 1.2703(4) 0.5611(4) -0.3410(3) 0.064(2) Uani 1 1 d . . .
H40A H 1.2922 0.5923 -0.3668 0.097 Uiso 1 1 calc R . .
H40B H 1.3074 0.5261 -0.3242 0.097 Uiso 1 1 calc R . .
H40C H 1.2539 0.5907 -0.3118 0.097 Uiso 1 1 calc R . .
C41 C 1.1788(4) 0.4654(3) -0.3322(3) 0.0553(17) Uani 1 1 d . . .
H41A H 1.1637 0.4906 -0.3002 0.083 Uiso 1 1 calc R . .
H41B H 1.2195 0.4320 -0.3192 0.083 Uiso 1 1 calc R . .
H41C H 1.1367 0.4380 -0.3516 0.083 Uiso 1 1 calc R . .
C42 C 1.2304(4) 0.4793(4) -0.4211(3) 0.069(2) Uani 1 1 d . . .
H42A H 1.1875 0.4566 -0.4436 0.103 Uiso 1 1 calc R . .
H42B H 1.2660 0.4418 -0.4064 0.103 Uiso 1 1 calc R . .
H42C H 1.2539 0.5129 -0.4444 0.103 Uiso 1 1 calc R . .
C43 C 1.0567(4) 0.9205(3) -0.1696(3) 0.0477(15) Uani 1 1 d . . .
H43A H 1.0306 0.9670 -0.1786 0.057 Uiso 1 1 calc R A .
H43B H 1.1060 0.9237 -0.1816 0.057 Uiso 1 1 calc R . .
C44 C 1.0657(4) 0.9078(3) -0.1078(3) 0.0482(15) Uani 1 1 d . A .
H44A H 1.0874 0.9511 -0.0877 0.058 Uiso 1 1 calc R . .
H44B H 1.0168 0.8982 -0.0963 0.058 Uiso 1 1 calc R . .
C45 C 1.1288(4) 0.8351(3) -0.0365(2) 0.0467(15) Uani 1 1 d . . .
H45A H 1.0821 0.8308 -0.0206 0.056 Uiso 1 1 calc R A .
H45B H 1.1574 0.8763 -0.0181 0.056 Uiso 1 1 calc R . .
C46 C 1.1723(3) 0.7674(3) -0.0264(2) 0.0413(13) Uani 1 1 d . A .
H46A H 1.2175 0.7703 -0.0443 0.050 Uiso 1 1 calc R . .
H46B H 1.1876 0.7601 0.0141 0.050 Uiso 1 1 calc R . .
C47 C 1.1584(3) 0.6402(3) -0.0339(2) 0.0419(13) Uani 1 1 d . . .
H47A H 1.1661 0.6351 0.0071 0.050 Uiso 1 1 calc R A .
H47B H 1.2070 0.6355 -0.0470 0.050 Uiso 1 1 calc R . .
C48 C 1.1058(4) 0.5824(3) -0.0602(2) 0.0449(14) Uani 1 1 d . A .
H48A H 1.1231 0.5339 -0.0467 0.054 Uiso 1 1 calc R . .
H48B H 1.0556 0.5904 -0.0506 0.054 Uiso 1 1 calc R . .
C49 C 1.0657(3) 0.5305(3) -0.1491(2) 0.0412(13) Uani 1 1 d . . .
H49A H 1.0133 0.5304 -0.1428 0.049 Uiso 1 1 calc R A .
H49B H 1.0882 0.4834 -0.1366 0.049 Uiso 1 1 calc R . .
C50 C 1.0701(3) 0.5423(3) -0.2097(2) 0.0419(13) Uani 1 1 d . A .
H50A H 1.1217 0.5538 -0.2147 0.050 Uiso 1 1 calc R . .
H50B H 1.0544 0.4980 -0.2312 0.050 Uiso 1 1 calc R . .
C51 C 1.0283(4) 0.6206(4) -0.2845(2) 0.0486(15) Uani 1 1 d . . .
H51A H 1.0141 0.5791 -0.3097 0.058 Uiso 1 1 calc R A .
H51B H 1.0800 0.6342 -0.2876 0.058 Uiso 1 1 calc R . .
C52 C 0.9769(4) 0.6842(4) -0.3009(2) 0.0486(15) Uani 1 1 d . A .
H52A H 0.9734 0.6940 -0.3412 0.058 Uiso 1 1 calc R . .
H52B H 0.9266 0.6734 -0.2924 0.058 Uiso 1 1 calc R . .
C53 C 0.9672(3) 0.8100(4) -0.2850(2) 0.0457(15) Uani 1 1 d . . .
H53A H 0.9175 0.8076 -0.2734 0.055 Uiso 1 1 calc R A .
H53B H 0.9609 0.8161 -0.3259 0.055 Uiso 1 1 calc R . .
C54 C 1.0104(4) 0.8723(3) -0.2568(2) 0.0452(14) Uani 1 1 d . A .
H54A H 1.0605 0.8735 -0.2677 0.054 Uiso 1 1 calc R . .
H54B H 0.9851 0.9184 -0.2683 0.054 Uiso 1 1 calc R . .
C55A C 1.2065(8) 0.7680(8) -0.2253(6) 0.074(4) Uani 0.680(12) 1 d P A 1
H55A H 1.1987 0.8162 -0.2094 0.089 Uiso 0.680(12) 1 calc PR A 1
H55B H 1.1771 0.7651 -0.2629 0.089 Uiso 0.680(12) 1 calc PR A 1
C55B C 1.2180(17) 0.782(2) -0.1938(13) 0.074(4) Uani 0.320(12) 1 d P A 2
H55C H 1.2082 0.8114 -0.1618 0.089 Uiso 0.320(12) 1 calc PR A 2
H55D H 1.1981 0.8072 -0.2286 0.089 Uiso 0.320(12) 1 calc PR A 2
C56A C 1.2875(8) 0.7563(9) -0.2284(7) 0.086(5) Uani 0.680(12) 1 d P A 1
H56A H 1.3155 0.8022 -0.2225 0.104 Uiso 0.680(12) 1 calc PR A 1
H56B H 1.2946 0.7357 -0.2649 0.104 Uiso 0.680(12) 1 calc PR A 1
C56B C 1.3098(18) 0.7668(19) -0.1907(15) 0.086(5) Uani 0.320(12) 1 d P A 2
H56C H 1.3269 0.7774 -0.2267 0.104 Uiso 0.320(12) 1 calc PR A 2
H56D H 1.3392 0.7956 -0.1609 0.104 Uiso 0.320(12) 1 calc PR A 2
C57 C 1.3127(5) 0.7011(6) -0.1800(5) 0.106(4) Uani 1 1 d . . .
H57A H 1.3301 0.6553 -0.1948 0.127 Uiso 0.680(12) 1 calc PR A 1
H57B H 1.3531 0.7217 -0.1528 0.127 Uiso 0.680(12) 1 calc PR A 1
H57C H 1.3345 0.6947 -0.1405 0.127 Uiso 0.320(12) 1 calc PR A 2
H57D H 1.3464 0.6777 -0.2030 0.127 Uiso 0.320(12) 1 calc PR A 2
C58A C 1.2497(7) 0.6894(9) -0.1553(6) 0.083(4) Uani 0.680(12) 1 d P A 1
H58A H 1.2541 0.7156 -0.1194 0.099 Uiso 0.680(12) 1 calc PR A 1
H58B H 1.2444 0.6371 -0.1479 0.099 Uiso 0.680(12) 1 calc PR A 1
C58B C 1.2380(16) 0.6622(19) -0.1900(13) 0.083(4) Uani 0.320(12) 1 d P A 2
H58C H 1.2324 0.6349 -0.2254 0.099 Uiso 0.320(12) 1 calc PR A 2
H58D H 1.2335 0.6280 -0.1593 0.099 Uiso 0.320(12) 1 calc PR A 2
C59 C 1.0340(4) 0.9301(3) -0.6648(3) 0.0476(15) Uani 1 1 d . . .
H59A H 1.0004 0.9722 -0.6715 0.057 Uiso 1 1 calc R . .
H59B H 1.0813 0.9426 -0.6778 0.057 Uiso 1 1 calc R . .
C60 C 1.0479(4) 0.9137(3) -0.6040(3) 0.0473(15) Uani 1 1 d . . .
H60A H 1.0652 0.9579 -0.5829 0.057 Uiso 1 1 calc R . .
H60B H 1.0016 0.8973 -0.5914 0.057 Uiso 1 1 calc R . .
C61 C 1.1237(4) 0.8461(3) -0.5356(2) 0.0483(15) Uani 1 1 d . . .
H61A H 1.0793 0.8353 -0.5181 0.058 Uiso 1 1 calc R . .
H61B H 1.1477 0.8899 -0.5176 0.058 Uiso 1 1 calc R . .
C62 C 1.1762(4) 0.7838(4) -0.5276(2) 0.0492(15) Uani 1 1 d . . .
H62A H 1.2186 0.7924 -0.5479 0.059 Uiso 1 1 calc R . .
H62B H 1.1956 0.7776 -0.4876 0.059 Uiso 1 1 calc R . .
C63 C 1.1751(4) 0.6555(4) -0.5326(2) 0.0485(15) Uani 1 1 d . . .
H63A H 1.1835 0.6509 -0.4915 0.058 Uiso 1 1 calc R . .
H63B H 1.2238 0.6555 -0.5459 0.058 Uiso 1 1 calc R . .
C64 C 1.1291(4) 0.5943(3) -0.5579(2) 0.0483(15) Uani 1 1 d . . .
H64A H 1.1520 0.5476 -0.5446 0.058 Uiso 1 1 calc R . .
H64B H 1.0789 0.5967 -0.5471 0.058 Uiso 1 1 calc R . .
C65 C 1.0852(4) 0.5405(3) -0.6462(2) 0.0437(14) Uani 1 1 d . . .
H65A H 1.0335 0.5391 -0.6386 0.052 Uiso 1 1 calc R . .
H65B H 1.1094 0.4940 -0.6344 0.052 Uiso 1 1 calc R . .
C66 C 1.0867(3) 0.5532(3) -0.7070(2) 0.0420(13) Uani 1 1 d . . .
H66A H 1.1370 0.5680 -0.7131 0.050 Uiso 1 1 calc R . .
H66B H 1.0732 0.5083 -0.7283 0.050 Uiso 1 1 calc R . .
C67 C 1.0387(4) 0.6314(3) -0.7809(2) 0.0438(14) Uani 1 1 d . . .
H67A H 1.0290 0.5896 -0.8064 0.053 Uiso 1 1 calc R . .
H67B H 1.0889 0.6502 -0.7835 0.053 Uiso 1 1 calc R . .
C68 C 0.9820(3) 0.6896(3) -0.7971(2) 0.0426(14) Uani 1 1 d . . .
H68A H 0.9772 0.6993 -0.8376 0.051 Uiso 1 1 calc R . .
H68B H 0.9331 0.6740 -0.7884 0.051 Uiso 1 1 calc R . .
C69 C 0.9606(4) 0.8140(3) -0.7824(2) 0.0482(15) Uani 1 1 d . . .
H69A H 0.9106 0.8062 -0.7723 0.058 Uiso 1 1 calc R . .
H69B H 0.9555 0.8206 -0.8232 0.058 Uiso 1 1 calc R . .
C70 C 0.9953(4) 0.8795(3) -0.7534(3) 0.0509(16) Uani 1 1 d . . .
H70A H 1.0449 0.8875 -0.7640 0.061 Uiso 1 1 calc R . .
H70B H 0.9644 0.9226 -0.7646 0.061 Uiso 1.00(10) 1 calc R . .
C71 C 1.2537(5) 0.7111(6) -0.6652(5) 0.098(3) Uani 1 1 d . B .
H71A H 1.2518 0.6581 -0.6595 0.117 Uiso 1 1 calc R . .
H71B H 1.2639 0.7344 -0.6282 0.117 Uiso 1 1 calc R . .
C72 C 1.3129(5) 0.7280(5) -0.6966(4) 0.078(2) Uani 1 1 d . . .
H72C H 1.3566 0.7468 -0.6717 0.094 Uiso 0.684(9) 1 calc PR B 2
H72D H 1.3278 0.6843 -0.7157 0.094 Uiso 0.684(9) 1 calc PR B 2
H72A H 1.3005 0.7178 -0.7369 0.094 Uiso 0.316(9) 1 calc PR B 1
H72B H 1.3610 0.7059 -0.6811 0.094 Uiso 0.316(9) 1 calc PR B 1
C73A C 1.2837(5) 0.7817(5) -0.7361(4) 0.050(2) Uani 0.684(9) 1 d P B 2
H73A H 1.2908 0.7671 -0.7742 0.060 Uiso 0.684(9) 1 calc PR B 2
H73B H 1.3088 0.8288 -0.7273 0.060 Uiso 0.684(9) 1 calc PR B 2
C73B C 1.3068(14) 0.8080(14) -0.6818(13) 0.076(8) Uani 0.316(9) 1 d P B 1
H73C H 1.3273 0.8394 -0.7089 0.091 Uiso 0.316(9) 1 calc PR B 1
H73D H 1.3328 0.8183 -0.6439 0.091 Uiso 0.316(9) 1 calc PR B 1
C74A C 1.2013(6) 0.7876(6) -0.7318(4) 0.055(2) Uani 0.684(9) 1 d P B 2
H74A H 1.1894 0.8366 -0.7192 0.066 Uiso 0.684(9) 1 calc PR B 2
H74B H 1.1711 0.7781 -0.7684 0.066 Uiso 0.684(9) 1 calc PR B 2
C74B C 1.2215(12) 0.8186(12) -0.6854(10) 0.055(2) Uani 0.316(9) 1 d P B 1
H74C H 1.2018 0.8489 -0.7179 0.066 Uiso 0.316(9) 1 calc PR B 1
H74D H 1.2092 0.8418 -0.6512 0.066 Uiso 0.316(9) 1 calc PR B 1

loop_
_atom_site_aniso_label
_atom_site_aniso_U_11
_atom_site_aniso_U_22
_atom_site_aniso_U_33
_atom_site_aniso_U_23
_atom_site_aniso_U_13
_atom_site_aniso_U_12
Mn1 0.0390(6) 0.0365(5) 0.0364(5) 0.0014(4) -0.0066(4) -0.0094(4)
Mn2 0.0297(5) 0.0412(5) 0.0391(5) 0.0000(4) -0.0031(4) -0.0032(4)
K1 0.0413(8) 0.0384(7) 0.0365(6) 0.0072(5) -0.0031(5) -0.0036(5)
K2 0.0381(7) 0.0322(6) 0.0320(6) 0.0014(4) 0.0034(4) 0.0022(5)
O1 0.064(4) 0.052(3) 0.115(5) -0.011(3) -0.011(3) -0.022(3)
O2A 0.054(5) 0.153(8) 0.033(3) 0.026(4) -0.007(3) -0.020(4)
O2B 0.054(5) 0.153(8) 0.033(3) 0.026(4) -0.007(3) -0.020(4)
O3A 0.041(4) 0.100(6) 0.092(6) -0.049(6) 0.010(5) 0.005(4)
O3B 0.041(4) 0.100(6) 0.092(6) -0.049(6) 0.010(5) 0.005(4)
O4 0.049(3) 0.106(4) 0.077(4) 0.029(3) 0.006(3) -0.028(3)
O5 0.056(3) 0.112(4) 0.029(2) -0.003(2) 0.0023(19) 0.003(3)
O6 0.059(4) 0.057(3) 0.149(6) -0.006(3) -0.042(4) 0.013(3)
O7 0.054(3) 0.038(2) 0.037(2) -0.0044(16) 0.0075(17) 0.0050(18)
O8 0.037(2) 0.039(2) 0.036(2) 0.0011(16) 0.0015(16) 0.0005(16)
O9 0.050(3) 0.039(2) 0.035(2) 0.0026(16) 0.0025(17) -0.0086(18)
O10 0.049(3) 0.043(2) 0.0277(19) 0.0014(16) 0.0024(16) -0.0062(17)
O11 0.043(3) 0.048(2) 0.040(2) 0.0075(18) 0.0016(17) 0.0021(19)
O12 0.046(3) 0.041(2) 0.042(2) 0.0123(17) 0.0042(17) 0.0039(18)
O13 0.047(4) 0.119(5) 0.090(4) 0.042(4) 0.017(3) 0.011(3)
O14 0.046(3) 0.041(2) 0.043(2) -0.0063(17) 0.0115(18) -0.0021(18)
O15 0.043(3) 0.051(3) 0.038(2) -0.0015(18) 0.0033(17) 0.0041(18)
O16 0.044(2) 0.042(2) 0.036(2) 0.0096(16) 0.0081(17) 0.0060(17)
O17 0.044(2) 0.037(2) 0.0301(19) 0.0002(15) 0.0075(16) 0.0030(16)
O18 0.046(3) 0.041(2) 0.036(2) 0.0047(16) 0.0018(17) 0.0017(18)
O19 0.052(3) 0.034(2) 0.046(2) 0.0068(17) 0.0072(18) 0.0015(17)
O20 0.045(3) 0.099(4) 0.099(4) 0.048(3) 0.022(3) 0.006(3)
N1 0.034(3) 0.039(3) 0.032(2) -0.0056(18) 0.0001(19) -0.0083(19)
N2 0.038(3) 0.037(2) 0.024(2) -0.0020(17) 0.0023(17) -0.0051(19)
N3 0.033(3) 0.038(2) 0.029(2) 0.0029(18) 0.0021(18) -0.0020(19)
N4 0.032(3) 0.035(2) 0.034(2) 0.0062(18) 0.0037(18) -0.0011(18)
C1 0.047(4) 0.043(4) 0.062(4) -0.006(3) -0.002(3) -0.011(3)
C2A 0.034(5) 0.061(5) 0.040(5) 0.010(4) 0.000(3) -0.011(4)
C2B 0.034(5) 0.061(5) 0.040(5) 0.010(4) 0.000(3) -0.011(4)
C3A 0.030(4) 0.058(6) 0.068(10) -0.024(9) 0.000(8) 0.003(4)
C3B 0.030(4) 0.058(6) 0.068(10) -0.024(9) 0.000(8) 0.003(4)
C4 0.035(3) 0.038(3) 0.042(3) -0.003(2) 0.004(2) -0.002(2)
C5 0.051(4) 0.029(3) 0.048(3) -0.002(2) 0.009(3) 0.000(2)
C6 0.044(4) 0.043(3) 0.034(3) -0.011(2) 0.010(2) -0.006(3)
C7 0.034(3) 0.054(4) 0.029(3) -0.008(2) 0.005(2) -0.008(3)
C8 0.036(3) 0.039(3) 0.027(3) -0.005(2) 0.005(2) -0.006(2)
C9 0.040(4) 0.042(3) 0.029(3) -0.004(2) 0.007(2) -0.006(2)
C10 0.039(3) 0.047(3) 0.028(3) -0.007(2) 0.003(2) -0.001(2)
C11 0.052(4) 0.053(4) 0.024(3) -0.002(2) 0.006(2) 0.005(3)
C12 0.053(4) 0.039(3) 0.034(3) 0.003(2) 0.016(3) 0.007(3)
C13 0.044(4) 0.041(3) 0.028(3) -0.002(2) 0.005(2) -0.005(2)
C14 0.051(4) 0.052(4) 0.046(3) -0.015(3) 0.014(3) -0.014(3)
C15 0.059(5) 0.055(4) 0.059(4) -0.016(3) 0.020(3) -0.031(3)
C16 0.067(5) 0.058(4) 0.056(4) -0.024(3) 0.020(3) -0.026(3)
C17 0.042(4) 0.072(5) 0.061(4) -0.020(3) 0.004(3) -0.025(3)
C18 0.056(4) 0.059(4) 0.033(3) -0.004(3) 0.004(3) 0.015(3)
C19 0.086(7) 0.086(6) 0.090(6) -0.030(5) -0.051(5) 0.040(5)
C20 0.092(7) 0.117(8) 0.068(5) 0.033(5) 0.025(5) 0.044(6)
C21 0.041(4) 0.068(4) 0.043(3) -0.002(3) 0.000(3) 0.015(3)
C22 0.038(4) 0.070(4) 0.048(4) 0.014(3) 0.002(3) -0.008(3)
C23 0.031(3) 0.058(4) 0.052(4) 0.005(3) -0.002(3) -0.003(3)
C24 0.033(4) 0.051(4) 0.078(5) -0.005(3) -0.013(3) 0.003(3)
C25 0.043(4) 0.038(3) 0.031(3) -0.001(2) 0.002(2) -0.003(2)
C26 0.046(4) 0.036(3) 0.042(3) -0.001(2) 0.010(3) -0.003(3)
C27 0.038(3) 0.051(3) 0.026(3) -0.003(2) 0.002(2) -0.008(3)
C28 0.034(3) 0.045(3) 0.030(3) 0.007(2) -0.001(2) -0.003(2)
C29 0.033(3) 0.047(3) 0.033(3) 0.007(2) 0.007(2) 0.001(2)
C30 0.034(3) 0.043(3) 0.030(3) 0.003(2) 0.007(2) -0.005(2)
C31 0.036(3) 0.055(4) 0.027(3) 0.007(2) 0.002(2) -0.005(3)
C32 0.050(4) 0.046(3) 0.025(3) 0.006(2) 0.009(2) 0.001(3)
C33 0.048(4) 0.043(3) 0.036(3) -0.001(2) 0.008(2) -0.004(3)
C34 0.043(4) 0.042(3) 0.027(3) 0.000(2) 0.005(2) -0.005(2)
C35 0.043(4) 0.053(4) 0.038(3) -0.003(3) -0.002(3) -0.011(3)
C36 0.050(4) 0.052(4) 0.051(4) -0.002(3) 0.003(3) -0.015(3)
C37 0.074(6) 0.086(6) 0.045(4) -0.019(4) 0.008(3) -0.033(4)
C38 0.053(5) 0.068(5) 0.076(5) 0.012(4) -0.021(4) -0.028(4)
C39 0.047(4) 0.060(4) 0.037(3) 0.005(3) 0.005(3) 0.009(3)
C40 0.055(5) 0.053(4) 0.082(5) 0.021(4) 0.000(4) 0.011(3)
C41 0.062(5) 0.047(4) 0.054(4) 0.008(3) -0.002(3) 0.005(3)
C42 0.072(6) 0.086(6) 0.048(4) 0.008(4) 0.007(3) 0.037(4)
C43 0.053(4) 0.034(3) 0.055(4) 0.008(3) 0.004(3) 0.005(3)
C44 0.051(4) 0.036(3) 0.058(4) 0.000(3) 0.010(3) 0.008(3)
C45 0.054(4) 0.046(3) 0.039(3) -0.010(3) 0.004(3) 0.001(3)
C46 0.046(4) 0.047(3) 0.030(3) -0.003(2) 0.002(2) -0.002(3)
C47 0.041(4) 0.046(3) 0.038(3) 0.000(2) 0.002(2) -0.003(3)
C48 0.058(4) 0.040(3) 0.035(3) 0.007(2) 0.000(3) -0.006(3)
C49 0.046(4) 0.036(3) 0.041(3) 0.000(2) 0.004(2) -0.008(2)
C50 0.046(4) 0.039(3) 0.041(3) -0.003(2) 0.007(2) -0.005(3)
C51 0.058(4) 0.056(4) 0.032(3) 0.001(3) 0.006(3) -0.005(3)
C52 0.052(4) 0.060(4) 0.032(3) 0.008(3) 0.001(3) -0.006(3)
C53 0.039(4) 0.066(4) 0.032(3) 0.011(3) 0.005(2) 0.008(3)
C54 0.048(4) 0.047(3) 0.039(3) 0.016(3) 0.003(3) 0.003(3)
C55A 0.066(8) 0.094(9) 0.066(9) 0.046(9) 0.017(8) 0.021(6)
C55B 0.066(8) 0.094(9) 0.066(9) 0.046(9) 0.017(8) 0.021(6)
C56A 0.070(9) 0.101(9) 0.092(10) 0.055(10) 0.023(8) 0.014(7)
C56B 0.070(9) 0.101(9) 0.092(10) 0.055(10) 0.023(8) 0.014(7)
C57 0.048(6) 0.116(9) 0.149(10) 0.014(8) 0.000(6) 0.000(5)
C58A 0.068(8) 0.111(12) 0.071(9) 0.045(9) 0.017(8) 0.010(7)
C58B 0.068(8) 0.111(12) 0.071(9) 0.045(9) 0.017(8) 0.010(7)
C59 0.052(4) 0.032(3) 0.061(4) 0.001(3) 0.015(3) 0.001(3)
C60 0.058(4) 0.034(3) 0.053(4) -0.007(3) 0.017(3) 0.001(3)
C61 0.062(4) 0.053(4) 0.032(3) -0.013(3) 0.012(3) -0.007(3)
C62 0.045(4) 0.067(4) 0.033(3) -0.007(3) -0.001(3) -0.002(3)
C63 0.047(4) 0.067(4) 0.032(3) 0.001(3) 0.005(2) 0.016(3)
C64 0.058(4) 0.052(4) 0.036(3) 0.012(3) 0.009(3) 0.015(3)
C65 0.049(4) 0.036(3) 0.047(3) 0.005(2) 0.012(3) 0.004(3)
C66 0.042(4) 0.034(3) 0.053(4) -0.003(2) 0.016(3) 0.003(2)
C67 0.053(4) 0.049(3) 0.030(3) -0.004(2) 0.007(2) -0.010(3)
C68 0.045(4) 0.047(3) 0.034(3) 0.001(2) 0.002(2) -0.006(3)
C69 0.060(4) 0.049(4) 0.034(3) 0.010(3) 0.002(3) 0.007(3)
C70 0.062(5) 0.042(3) 0.049(4) 0.014(3) 0.010(3) 0.008(3)
C71 0.066(7) 0.108(8) 0.120(8) 0.053(6) 0.018(6) 0.008(5)
C72 0.054(5) 0.108(7) 0.072(5) -0.006(5) 0.009(4) 0.008(4)
C73A 0.040(6) 0.062(6) 0.050(6) -0.001(4) 0.011(4) -0.004(4)
C73B 0.048(16) 0.082(19) 0.10(2) 0.033(16) 0.029(14) -0.003(12)
C74A 0.043(6) 0.061(6) 0.063(5) 0.015(4) 0.011(4) 0.004(4)
C74B 0.043(6) 0.061(6) 0.063(5) 0.015(4) 0.011(4) 0.004(4)

loop_
_atom_type_symbol
_atom_type_description
_atom_type_scat_dispersion_real
_atom_type_scat_dispersion_imag
_atom_type_scat_source
C C 0.0181 0.0091 'International Tables Vol C Tables 4.2.6.8 and 6.1.1.4'
H H 0.0000 0.0000 'International Tables Vol C Tables 4.2.6.8 and 6.1.1.4'
K K 0.3868 1.0657 'International Tables Vol C Tables 4.2.6.8 and 6.1.1.4'
Mn Mn -0.5299 2.8052 'International Tables Vol C Tables 4.2.6.8 and 6.1.1.4'
N N 0.0311 0.0180 'International Tables Vol C Tables 4.2.6.8 and 6.1.1.4'
O O 0.0492 0.0322 'International Tables Vol C Tables 4.2.6.8 and 6.1.1.4'

loop_
_geom_angle_atom_site_label_1
_geom_angle_atom_site_label_2
_geom_angle_atom_site_label_3
_geom_angle
C3A Mn1 C1 87.1(6)
C3A Mn1 C2A 103.6(5)
C1 Mn1 C2A 89.2(4)
C3A Mn1 C2B 68.2(8)
C1 Mn1 C2B 95.8(6)
C2A Mn1 C2B 36.5(7)
C3A Mn1 C3B 17.4(13)
C1 Mn1 C3B 86.2(13)
C2A Mn1 C3B 121.0(11)
C2B Mn1 C3B 85.5(13)
C3A Mn1 N2 143.9(4)
C1 Mn1 N2 94.6(3)
C2A Mn1 N2 112.5(3)
C2B Mn1 N2 146.8(7)
C3B Mn1 N2 126.6(11)
C3A Mn1 N1 94.4(6)
C1 Mn1 N1 171.4(3)
C2A Mn1 N1 98.6(3)
C2B Mn1 N1 92.6(6)
C3B Mn1 N1 92.7(12)
N2 Mn1 N1 79.14(19)
C24 Mn2 C22 91.2(3)
C24 Mn2 C23 89.0(3)
C22 Mn2 C23 97.2(3)
C24 Mn2 N3 93.0(3)
C22 Mn2 N3 139.6(3)
C23 Mn2 N3 123.0(2)
C24 Mn2 N4 171.8(2)
C22 Mn2 N4 95.6(3)
C23 Mn2 N4 94.7(2)
N3 Mn2 N4 78.92(19)
O13 K1 O8 88.00(16)
O13 K1 O11 80.54(16)
O8 K1 O11 168.26(13)
O13 K1 O9 76.63(16)
O8 K1 O9 60.54(11)
O11 K1 O9 118.41(12)
O13 K1 O12 96.93(16)
O8 K1 O12 120.29(12)
O11 K1 O12 59.28(12)
O9 K1 O12 173.55(13)
O13 K1 O7 86.13(18)
O8 K1 O7 60.24(11)
O11 K1 O7 115.98(12)
O9 K1 O7 118.47(12)
O12 K1 O7 60.83(12)
O13 K1 O10 81.23(18)
O8 K1 O10 120.86(12)
O11 K1 O10 60.05(11)
O9 K1 O10 60.37(11)
O12 K1 O10 118.69(12)
O7 K1 O10 167.22(13)
O13 K1 O2A 160.5(2)
O8 K1 O2A 75.73(15)
O11 K1 O2A 114.99(16)
O9 K1 O2A 103.63(19)
O12 K1 O2A 82.6(2)
O7 K1 O2A 76.61(19)
O10 K1 O2A 116.18(19)
O13 K1 C55B 21.8(6)
O8 K1 C55B 87.8(5)
O11 K1 C55B 80.6(5)
O9 K1 C55B 95.5(5)
O12 K1 C55B 78.2(5)
O7 K1 C55B 67.2(7)
O10 K1 C55B 100.0(7)
O2A K1 C55B 143.7(7)
O20 K2 O15 86.83(16)
O20 K2 O18 79.77(16)
O15 K2 O18 165.90(13)
O20 K2 O16 75.65(14)
O15 K2 O16 59.78(12)
O18 K2 O16 120.02(12)
O20 K2 O14 86.73(17)
O15 K2 O14 60.77(12)
O18 K2 O14 113.62(12)
O16 K2 O14 118.45(13)
O20 K2 O17 81.13(17)
O15 K2 O17 121.20(12)
O18 K2 O17 61.21(11)
O16 K2 O17 61.46(11)
O14 K2 O17 167.46(12)
O20 K2 O5 157.92(16)
O15 K2 O5 78.47(13)
O18 K2 O5 115.63(13)
O16 K2 O5 82.70(14)
O14 K2 O5 100.03(14)
O17 K2 O5 92.42(14)
O20 K2 O19 97.35(14)
O15 K2 O19 120.08(12)
O18 K2 O19 58.14(12)
O16 K2 O19 172.98(12)
O14 K2 O19 59.88(12)
O17 K2 O19 118.48(12)
O5 K2 O19 104.24(14)
C2A O2A K1 127.9(8)
C23 O5 K2 122.7(5)
C44 O7 C45 112.1(4)
C44 O7 K1 110.0(3)
C45 O7 K1 113.1(3)
C47 O8 C46 112.7(4)
C47 O8 K1 118.1(3)
C46 O8 K1 117.1(3)
C49 O9 C48 113.3(4)
C49 O9 K1 113.2(3)
C48 O9 K1 109.4(3)
C51 O10 C50 111.8(5)
C51 O10 K1 110.5(3)
C50 O10 K1 110.4(3)
C53 O11 C52 111.8(5)
C53 O11 K1 116.8(3)
C52 O11 K1 117.1(3)
C43 O12 C54 111.6(4)
C43 O12 K1 114.6(3)
C54 O12 K1 116.5(3)
C58B O13 C55A 106.4(14)
C58B O13 C55B 110.1(19)
C55A O13 C55B 34.3(13)
C58B O13 C58A 40.7(14)
C55A O13 C58A 109.4(9)
C55B O13 C58A 89.9(14)
C58B O13 K1 133.9(13)
C55A O13 K1 119.2(7)
C55B O13 K1 111.0(14)
C58A O13 K1 120.1(6)
C60 O14 C61 111.5(4)
C60 O14 K2 111.1(3)
C61 O14 K2 112.3(3)
C63 O15 C62 112.9(5)
C63 O15 K2 119.4(3)
C62 O15 K2 116.5(3)
C64 O16 C65 113.6(5)
C64 O16 K2 109.1(3)
C65 O16 K2 109.5(3)
C67 O17 C66 111.6(4)
C67 O17 K2 109.9(3)
C66 O17 K2 111.1(3)
C69 O18 C68 112.4(5)
C69 O18 K2 119.2(3)
C68 O18 K2 114.6(3)
C59 O19 C70 112.6(5)
C59 O19 K2 115.0(3)
C70 O19 K2 116.3(3)
C71 O20 C74A 107.6(7)
C71 O20 C74B 87.1(9)
C74A O20 C74B 47.6(9)
C71 O20 K2 126.5(5)
C74A O20 K2 121.1(5)
C74B O20 K2 109.0(8)
C4 N1 C8 115.7(5)
C4 N1 Mn1 126.8(4)
C8 N1 Mn1 117.4(4)
C13 N2 C9 114.9(5)
C13 N2 Mn1 128.1(4)
C9 N2 Mn1 117.0(4)
C25 N3 C29 115.1(5)
C25 N3 Mn2 127.6(4)
C29 N3 Mn2 117.0(4)
C34 N4 C30 117.1(5)
C34 N4 Mn2 126.5(4)
C30 N4 Mn2 116.3(4)
O1 C1 Mn1 178.1(7)
O2A C2A Mn1 178.6(9)
O2B C2B Mn1 177(2)
O3A C3A Mn1 176.0(11)
O3B C3B Mn1 176(3)
N1 C4 C5 125.3(6)
N1 C4 H4 117.3
C5 C4 H4 117.3
C4 C5 C6 119.8(5)
C4 C5 H5 120.1
C6 C5 H5 120.1
C7 C6 C5 116.3(5)
C7 C6 C14 124.1(6)
C5 C6 C14 119.6(6)
C6 C7 C8 122.3(6)
C6 C7 H7 118.8
C8 C7 H7 118.8
N1 C8 C7 120.6(5)
N1 C8 C9 113.0(5)
C7 C8 C9 126.3(6)
N2 C9 C8 113.4(5)
N2 C9 C10 121.2(5)
C8 C9 C10 125.3(5)
C11 C10 C9 122.4(6)
C11 C10 H10 118.8
C9 C10 H10 118.8
C10 C11 C12 116.0(6)
C10 C11 C18 124.3(6)
C12 C11 C18 119.7(6)
C13 C12 C11 120.0(5)
C13 C12 H12 120.0
C11 C12 H12 120.0
N2 C13 C12 125.4(6)
N2 C13 H13 117.3
C12 C13 H13 117.3
C15 C14 C6 110.0(5)
C15 C14 C17 108.8(6)
C6 C14 C17 112.6(6)
C15 C14 C16 108.0(6)
C6 C14 C16 110.2(5)
C17 C14 C16 107.1(6)
C14 C15 H15A 109.5
C14 C15 H15B 109.5
H15A C15 H15B 109.5
C14 C15 H15C 109.5
H15A C15 H15C 109.5
H15B C15 H15C 109.5
C14 C16 H16A 109.5
C14 C16 H16B 109.5
H16A C16 H16B 109.5
C14 C16 H16C 109.5
H16A C16 H16C 109.5
H16B C16 H16C 109.5
C14 C17 H17A 109.5
C14 C17 H17B 109.5
H17A C17 H17B 109.5
C14 C17 H17C 109.5
H17A C17 H17C 109.5
H17B C17 H17C 109.5
C19 C18 C21 108.2(6)
C19 C18 C11 112.5(6)
C21 C18 C11 109.8(5)
C19 C18 C20 109.1(7)
C21 C18 C20 107.9(6)
C11 C18 C20 109.2(6)
C18 C19 H19A 109.5
C18 C19 H19B 109.5
H19A C19 H19B 109.5
C18 C19 H19C 109.5
H19A C19 H19C 109.5
H19B C19 H19C 109.5
C18 C20 H20A 109.5
C18 C20 H20B 109.5
H20A C20 H20B 109.5
C18 C20 H20C 109.5
H20A C20 H20C 109.5
H20B C20 H20C 109.5
C18 C21 H21A 109.5
C18 C21 H21B 109.5
H21A C21 H21B 109.5
C18 C21 H21C 109.5
H21A C21 H21C 109.5
H21B C21 H21C 109.5
O4 C22 Mn2 178.3(6)
O5 C23 Mn2 179.5(7)
O6 C24 Mn2 178.0(8)
C26 C25 N3 124.7(6)
C26 C25 H25 117.6
N3 C25 H25 117.6
C25 C26 C27 120.8(6)
C25 C26 H26 119.6
C27 C26 H26 119.6
C28 C27 C26 115.4(5)
C28 C27 C35 125.1(6)
C26 C27 C35 119.5(5)
C27 C28 C29 122.7(5)
C27 C28 H28 118.6
C29 C28 H28 118.6
N3 C29 C30 112.9(5)
N3 C29 C28 121.2(5)
C30 C29 C28 125.8(5)
N4 C30 C29 114.5(5)
N4 C30 C31 119.7(5)
C29 C30 C31 125.9(5)
C32 C31 C30 122.2(6)
C32 C31 H31 118.9
C30 C31 H31 118.9
C31 C32 C33 116.5(6)
C31 C32 C39 123.9(6)
C33 C32 C39 119.5(6)
C34 C33 C32 120.0(6)
C34 C33 H33 120.0
C32 C33 H33 120.0
C33 C34 N4 124.5(5)
C33 C34 H34 117.8
N4 C34 H34 117.8
C38 C35 C27 112.0(5)
C38 C35 C37 107.0(6)
C27 C35 C37 110.2(5)
C38 C35 C36 107.8(6)
C27 C35 C36 110.0(5)
C37 C35 C36 109.8(6)
C35 C36 H36A 109.5
C35 C36 H36B 109.5
H36A C36 H36B 109.5
C35 C36 H36C 109.5
H36A C36 H36C 109.5
H36B C36 H36C 109.5
C35 C37 H37A 109.5
C35 C37 H37B 109.5
H37A C37 H37B 109.5
C35 C37 H37C 109.5
H37A C37 H37C 109.5
H37B C37 H37C 109.5
C35 C38 H38A 109.5
C35 C38 H38B 109.5
H38A C38 H38B 109.5
C35 C38 H38C 109.5
H38A C38 H38C 109.5
H38B C38 H38C 109.5
C40 C39 C32 112.4(6)
C40 C39 C41 107.7(5)
C32 C39 C41 110.2(5)
C40 C39 C42 108.9(6)
C32 C39 C42 109.6(5)
C41 C39 C42 108.0(6)
C39 C40 H40A 109.5
C39 C40 H40B 109.5
H40A C40 H40B 109.5
C39 C40 H40C 109.5
H40A C40 H40C 109.5
H40B C40 H40C 109.5
C39 C41 H41A 109.5
C39 C41 H41B 109.5
H41A C41 H41B 109.5
C39 C41 H41C 109.5
H41A C41 H41C 109.5
H41B C41 H41C 109.5
C39 C42 H42A 109.5
C39 C42 H42B 109.5
H42A C42 H42B 109.5
C39 C42 H42C 109.5
H42A C42 H42C 109.5
H42B C42 H42C 109.5
O12 C43 C44 110.4(5)
O12 C43 H43A 109.6
C44 C43 H43A 109.6
O12 C43 H43B 109.6
C44 C43 H43B 109.6
H43A C43 H43B 108.1
O7 C44 C43 108.5(5)
O7 C44 H44A 110.0
C43 C44 H44A 110.0
O7 C44 H44B 110.0
C43 C44 H44B 110.0
H44A C44 H44B 108.4
O7 C45 C46 109.1(5)
O7 C45 H45A 109.9
C46 C45 H45A 109.9
O7 C45 H45B 109.9
C46 C45 H45B 109.9
H45A C45 H45B 108.3
O8 C46 C45 108.2(5)
O8 C46 H46A 110.1
C45 C46 H46A 110.1
O8 C46 H46B 110.1
C45 C46 H46B 110.1
H46A C46 H46B 108.4
O8 C47 C48 108.0(5)
O8 C47 H47A 110.1
C48 C47 H47A 110.1
O8 C47 H47B 110.1
C48 C47 H47B 110.1
H47A C47 H47B 108.4
O9 C48 C47 106.8(5)
O9 C48 H48A 110.4
C47 C48 H48A 110.4
O9 C48 H48B 110.4
C47 C48 H48B 110.4
H48A C48 H48B 108.6
O9 C49 C50 107.4(5)
O9 C49 H49A 110.2
C50 C49 H49A 110.2
O9 C49 H49B 110.2
C50 C49 H49B 110.2
H49A C49 H49B 108.5
O10 C50 C49 107.9(5)
O10 C50 H50A 110.1
C49 C50 H50A 110.1
O10 C50 H50B 110.1
C49 C50 H50B 110.1
H50A C50 H50B 108.4
O10 C51 C52 108.2(5)
O10 C51 H51A 110.1
C52 C51 H51A 110.1
O10 C51 H51B 110.1
C52 C51 H51B 110.1
H51A C51 H51B 108.4
O11 C52 C51 107.2(5)
O11 C52 H52A 110.3
C51 C52 H52A 110.3
O11 C52 H52B 110.3
C51 C52 H52B 110.3
H52A C52 H52B 108.5
O11 C53 C54 107.5(5)
O11 C53 H53A 110.2
C54 C53 H53A 110.2
O11 C53 H53B 110.2
C54 C53 H53B 110.2
H53A C53 H53B 108.5
O12 C54 C53 109.2(5)
O12 C54 H54A 109.8
C53 C54 H54A 109.8
O12 C54 H54B 109.8
C53 C54 H54B 109.8
H54A C54 H54B 108.3
O13 C55A C56A 106.8(9)
O13 C55A H55A 110.4
C56A C55A H55A 110.4
O13 C55A H55B 110.4
C56A C55A H55B 110.4
H55A C55A H55B 108.6
O13 C55B C56B 106(2)
O13 C55B K1 47.2(10)
C56B C55B K1 147.2(17)
O13 C55B H55C 110.5
C56B C55B H55C 110.5
K1 C55B H55C 72.0
O13 C55B H55D 110.5
C56B C55B H55D 110.5
K1 C55B H55D 98.8
H55C C55B H55D 108.7
C55A C56A C57 103.6(9)
C55A C56A H56A 111.0
C57 C56A H56A 111.0
C55A C56A H56B 111.0
C57 C56A H56B 111.0
H56A C56A H56B 109.0
C57 C56B C55B 100(2)
C57 C56B H56C 111.7
C55B C56B H56C 111.7
C57 C56B H56D 111.7
C55B C56B H56D 111.7
H56C C56B H56D 109.5
C56B C57 C58A 103.3(17)
C56B C57 C58B 115(2)
C58A C57 C58B 38.7(13)
C56B C57 C56A 38(2)
C58A C57 C56A 104.7(9)
C58B C57 C56A 91.8(13)
C56B C57 H57A 139.9
C58A C57 H57A 110.8
C58B C57 H57A 82.4
C56A C57 H57A 110.8
C56B C57 H57B 76.6
C58A C57 H57B 110.8
C58B C57 H57B 147.8
C56A C57 H57B 110.8
H57A C57 H57B 108.9
C56B C57 H57C 108.6
C58A C57 H57C 78.6
C58B C57 H57C 108.6
C56A C57 H57C 146.4
H57A C57 H57C 98.4
H57B C57 H57C 41.2
C56B C57 H57D 108.6
C58A C57 H57D 143.0
C58B C57 H57D 108.6
C56A C57 H57D 89.9
H57A C57 H57D 33.0
H57B C57 H57D 94.6
H57C C57 H57D 107.6
C57 C58A O13 109.2(10)
C57 C58A H58A 109.8
O13 C58A H58A 109.8
C57 C58A H58B 109.8
O13 C58A H58B 109.8
H58A C58A H58B 108.3
O13 C58B C57 106(2)
O13 C58B H58C 110.5
C57 C58B H58C 110.5
O13 C58B H58D 110.5
C57 C58B H58D 110.5
H58C C58B H58D 108.7
O19 C59 C60 110.5(5)
O19 C59 H59A 109.5
C60 C59 H59A 109.5
O19 C59 H59B 109.5
C60 C59 H59B 109.5
H59A C59 H59B 108.1
O14 C60 C59 109.0(5)
O14 C60 H60A 109.9
C59 C60 H60A 109.9
O14 C60 H60B 109.9
C59 C60 H60B 109.9
H60A C60 H60B 108.3
O14 C61 C62 109.3(5)
O14 C61 H61A 109.8
C62 C61 H61A 109.8
O14 C61 H61B 109.8
C62 C61 H61B 109.8
H61A C61 H61B 108.3
O15 C62 C61 107.6(5)
O15 C62 H62A 110.2
C61 C62 H62A 110.2
O15 C62 H62B 110.2
C61 C62 H62B 110.2
H62A C62 H62B 108.5
O15 C63 C64 107.8(5)
O15 C63 H63A 110.2
C64 C63 H63A 110.2
O15 C63 H63B 110.2
C64 C63 H63B 110.2
H63A C63 H63B 108.5
O16 C64 C63 108.0(5)
O16 C64 H64A 110.1
C63 C64 H64A 110.1
O16 C64 H64B 110.1
C63 C64 H64B 110.1
H64A C64 H64B 108.4
O16 C65 C66 106.9(5)
O16 C65 H65A 110.3
C66 C65 H65A 110.3
O16 C65 H65B 110.3
C66 C65 H65B 110.3
H65A C65 H65B 108.6
O17 C66 C65 107.8(4)
O17 C66 H66A 110.1
C65 C66 H66A 110.1
O17 C66 H66B 110.1
C65 C66 H66B 110.1
H66A C66 H66B 108.5
O17 C67 C68 108.5(5)
O17 C67 H67A 110.0
C68 C67 H67A 110.0
O17 C67 H67B 110.0
C68 C67 H67B 110.0
H67A C67 H67B 108.4
O18 C68 C67 108.0(5)
O18 C68 H68A 110.1
C67 C68 H68A 110.1
O18 C68 H68B 110.1
C67 C68 H68B 110.1
H68A C68 H68B 108.4
O18 C69 C70 108.2(5)
O18 C69 H69A 110.0
C70 C69 H69A 110.0
O18 C69 H69B 110.0
C70 C69 H69B 110.0
H69A C69 H69B 108.4
O19 C70 C69 109.5(5)
O19 C70 H70A 109.8
C69 C70 H70A 109.8
O19 C70 H70B 109.8
C69 C70 H70B 109.8
H70A C70 H70B 108.2
O20 C71 C72 111.1(8)
O20 C71 H71A 109.4
C72 C71 H71A 109.4
O20 C71 H71B 109.4
C72 C71 H71B 109.4
H71A C71 H71B 108.0
C73A C72 C71 105.8(8)
C73A C72 C73B 56.8(12)
C71 C72 C73B 89.9(11)
C73A C72 H72C 110.6
C71 C72 H72C 110.6
C73B C72 H72C 66.2
C73A C72 H72D 110.6
C71 C72 H72D 110.6
C73B C72 H72D 158.9
H72C C72 H72D 108.7
C73A C72 H72A 57.2
C71 C72 H72A 113.7
C73B C72 H72A 113.7
H72C C72 H72A 135.8
H72D C72 H72A 54.5
C73A C72 H72B 139.7
C71 C72 H72B 113.7
C73B C72 H72B 113.7
H72C C72 H72B 47.5
H72D C72 H72B 63.4
H72A C72 H72B 110.9
C72 C73A C74A 106.0(8)
C72 C73A H73A 110.5
C74A C73A H73A 110.5
C72 C73A H73B 110.5
C74A C73A H73B 110.5
H73A C73A H73B 108.7
C72 C73B C74B 102.4(18)
C72 C73B H73C 111.3
C74B C73B H73C 111.3
C72 C73B H73D 111.3
C74B C73B H73D 111.3
H73C C73B H73D 109.2
O20 C74A C73A 106.3(8)
O20 C74A H74A 110.5
C73A C74A H74A 110.5
O20 C74A H74B 110.5
C73A C74A H74B 110.5
H74A C74A H74B 108.7
C73B C74B O20 104.4(16)
C73B C74B H74C 110.9
O20 C74B H74C 110.9
C73B C74B H74D 110.9
O20 C74B H74D 110.9
H74C C74B H74D 108.9

loop_
_geom_bond_atom_site_label_1
_geom_bond_atom_site_label_2
_geom_bond_distance
Mn1 C3A 1.690(15)
Mn1 C1 1.774(6)
Mn1 C2A 1.823(8)
Mn1 C2B 1.873(19)
Mn1 C3B 1.95(4)
Mn1 N2 1.965(5)
Mn1 N1 1.980(4)
Mn2 C24 1.791(7)
Mn2 C22 1.791(6)
Mn2 C23 1.799(7)
Mn2 N3 1.982(4)
Mn2 N4 1.988(4)
K1 O13 2.703(6)
K1 O8 2.746(4)
K1 O11 2.789(4)
K1 O9 2.799(4)
K1 O12 2.816(4)
K1 O7 2.833(4)
K1 O10 2.897(4)
K1 O2A 3.007(8)
K1 C55B 3.44(3)
K2 O20 2.712(5)
K2 O15 2.745(4)
K2 O18 2.796(4)
K2 O16 2.821(4)
K2 O14 2.824(4)
K2 O17 2.844(4)
K2 O5 2.850(5)
K2 O19 2.871(4)
O1 C1 1.167(8)
O2A C2A 1.137(11)
O2B C2B 1.15(2)
O3A C3A 1.178(17)
O3B C3B 1.25(4)
O4 C22 1.145(8)
O5 C23 1.171(8)
O6 C24 1.159(8)
O7 C44 1.409(7)
O7 C45 1.429(7)
O8 C47 1.412(7)
O8 C46 1.431(7)
O9 C49 1.413(7)
O9 C48 1.432(7)
O10 C51 1.425(7)
O10 C50 1.426(7)
O11 C53 1.420(7)
O11 C52 1.438(8)
O12 C43 1.407(7)
O12 C54 1.419(7)
O13 C58B 1.36(3)
O13 C55A 1.360(14)
O13 C55B 1.37(4)
O13 C58A 1.440(14)
O14 C60 1.413(7)
O14 C61 1.438(7)
O15 C63 1.419(7)
O15 C62 1.428(7)
O16 C64 1.425(7)
O16 C65 1.434(7)
O17 C67 1.428(6)
O17 C66 1.436(7)
O18 C69 1.404(7)
O18 C68 1.445(7)
O19 C59 1.415(7)
O19 C70 1.418(7)
O20 C71 1.369(10)
O20 C74A 1.422(10)
O20 C74B 1.67(2)
N1 C4 1.348(7)
N1 C8 1.375(7)
N2 C13 1.363(7)
N2 C9 1.393(7)
N3 C25 1.365(7)
N3 C29 1.392(7)
N4 C34 1.357(7)
N4 C30 1.386(7)
C4 C5 1.360(8)
C4 H4 0.9500
C5 C6 1.405(9)
C5 H5 0.9500
C6 C7 1.355(8)
C6 C14 1.532(8)
C7 C8 1.415(8)
C7 H7 0.9500
C8 C9 1.421(8)
C9 C10 1.432(8)
C10 C11 1.345(8)
C10 H10 0.9500
C11 C12 1.439(9)
C11 C18 1.527(9)
C12 C13 1.363(8)
C12 H12 0.9500
C13 H13 0.9500
C14 C15 1.522(9)
C14 C17 1.538(10)
C14 C16 1.551(8)
C15 H15A 0.9800
C15 H15B 0.9800
C15 H15C 0.9800
C16 H16A 0.9800
C16 H16B 0.9800
C16 H16C 0.9800
C17 H17A 0.9800
C17 H17B 0.9800
C17 H17C 0.9800
C18 C19 1.519(10)
C18 C21 1.524(8)
C18 C20 1.559(10)
C19 H19A 0.9800
C19 H19B 0.9800
C19 H19C 0.9800
C20 H20A 0.9800
C20 H20B 0.9800
C20 H20C 0.9800
C21 H21A 0.9800
C21 H21B 0.9800
C21 H21C 0.9800
C25 C26 1.356(8)
C25 H25 0.9500
C26 C27 1.425(8)
C26 H26 0.9500
C27 C28 1.358(8)
C27 C35 1.525(8)
C28 C29 1.408(8)
C28 H28 0.9500
C29 C30 1.407(8)
C30 C31 1.433(8)
C31 C32 1.354(8)
C31 H31 0.9500
C32 C33 1.434(8)
C32 C39 1.516(9)
C33 C34 1.352(8)
C33 H33 0.9500
C34 H34 0.9500
C35 C38 1.510(9)
C35 C37 1.531(9)
C35 C36 1.533(8)
C36 H36A 0.9800
C36 H36B 0.9800
C36 H36C 0.9800
C37 H37A 0.9800
C37 H37B 0.9800
C37 H37C 0.9800
C38 H38A 0.9800
C38 H38B 0.9800
C38 H38C 0.9800
C39 C40 1.511(10)
C39 C41 1.542(9)
C39 C42 1.544(9)
C40 H40A 0.9800
C40 H40B 0.9800
C40 H40C 0.9800
C41 H41A 0.9800
C41 H41B 0.9800
C41 H41C 0.9800
C42 H42A 0.9800
C42 H42B 0.9800
C42 H42C 0.9800
C43 C44 1.503(9)
C43 H43A 0.9900
C43 H43B 0.9900
C44 H44A 0.9900
C44 H44B 0.9900
C45 C46 1.483(8)
C45 H45A 0.9900
C45 H45B 0.9900
C46 H46A 0.9900
C46 H46B 0.9900
C47 C48 1.513(8)
C47 H47A 0.9900
C47 H47B 0.9900
C48 H48A 0.9900
C48 H48B 0.9900
C49 C50 1.503(8)
C49 H49A 0.9900
C49 H49B 0.9900
C50 H50A 0.9900
C50 H50B 0.9900
C51 C52 1.519(9)
C51 H51A 0.9900
C51 H51B 0.9900
C52 H52A 0.9900
C52 H52B 0.9900
C53 C54 1.502(9)
C53 H53A 0.9900
C53 H53B 0.9900
C54 H54A 0.9900
C54 H54B 0.9900
C55A C56A 1.508(18)
C55A H55A 0.9900
C55A H55B 0.9900
C55B C56B 1.69(4)
C55B H55C 0.9900
C55B H55D 0.9900
C56A C57 1.573(16)
C56A H56A 0.9900
C56A H56B 0.9900
C56B C57 1.24(3)
C56B H56C 0.9900
C56B H56D 0.9900
C57 C58A 1.391(16)
C57 C58B 1.53(3)
C57 H57A 0.9900
C57 H57B 0.9900
C57 H57C 0.9900
C57 H57D 0.9900
C58A H58A 0.9900
C58A H58B 0.9900
C58B H58C 0.9900
C58B H58D 0.9900
C59 C60 1.491(9)
C59 H59A 0.9900
C59 H59B 0.9900
C60 H60A 0.9900
C60 H60B 0.9900
C61 C62 1.493(9)
C61 H61A 0.9900
C61 H61B 0.9900
C62 H62A 0.9900
C62 H62B 0.9900
C63 C64 1.486(9)
C63 H63A 0.9900
C63 H63B 0.9900
C64 H64A 0.9900
C64 H64B 0.9900
C65 C66 1.500(8)
C65 H65A 0.9900
C65 H65B 0.9900
C66 H66A 0.9900
C66 H66B 0.9900
C67 C68 1.504(9)
C67 H67A 0.9900
C67 H67B 0.9900
C68 H68A 0.9900
C68 H68B 0.9900
C69 C70 1.494(9)
C69 H69A 0.9900
C69 H69B 0.9900
C70 H70A 0.9900
C70 H70B 0.9900
C71 C72 1.446(12)
C71 H71A 0.9900
C71 H71B 0.9900
C72 C73A 1.430(13)
C72 C73B 1.53(3)
C72 H72C 0.9900
C72 H72D 0.9900
C72 H72A 0.9900
C72 H72B 0.9900
C73A C74A 1.527(13)
C73A H73A 0.9900
C73A H73B 0.9900
C73B C74B 1.56(3)
C73B H73C 0.9900
C73B H73D 0.9900
C74A H74A 0.9900
C74A H74B 0.9900
C74B H74C 0.9900
C74B H74D 0.9900
